data_7114186
loop_
_publ_author_name
'Marshall, Shireen R.'
'Incarvito, Christopher D.'
'Shum, William W.'
'Rheingold, Arnold L.'
'Miller, Joel S.'

_publ_section_title
;
 Novel coordination of dicyanamide, [N(CN)2]???: preferential binding of
 the amide nitrogen
;
_journal_issue 24
_journal_name_full 'Chemical Communications'
_journal_page_first 3006
_journal_paper_doi 10.1039/b208872j
_journal_year 2002
_chemical_formula_sum 'C16 H12 Co N14'
_chemical_formula_weight 459.33
_chemical_name_systematic
; 
? 
;
_space_group_IT_number 2
_symmetry_cell_setting triclinic
_symmetry_space_group_name_Hall '-P 1'
_symmetry_space_group_name_H-M 'P -1'
_atom_sites_solution_hydrogens geom
_atom_sites_solution_primary direct
_atom_sites_solution_secondary difmap
_audit_creation_method SHELXL-97
_cell_angle_alpha 97.338(2)
_cell_angle_beta 108.909(2)
_cell_angle_gamma 94.916(2)
_cell_formula_units_Z 1
_cell_length_a 7.1616(10)
_cell_length_b 7.6838(10)
_cell_length_c 9.1417(12)
_cell_measurement_reflns_used 954
_cell_measurement_temperature 150(2)
_cell_measurement_theta_max 27.90
_cell_measurement_theta_min 3.03
_cell_volume 467.66(11)
_computing_cell_refinement 'Bruker SMART'
_computing_data_collection 'Bruker SMART'
_computing_data_reduction 'Bruker SAINT'
_computing_molecular_graphics 'Bruker SHELXTL'
_computing_publication_material 'Bruker SHELXTL'
_computing_structure_refinement 'SHELXL-97 (Sheldrick, 1997)'
_computing_structure_solution 'SHELXS-97 (Sheldrick, 1990)'
_diffrn_ambient_temperature 150(2)
_diffrn_measured_fraction_theta_full 0.923
_diffrn_measured_fraction_theta_max 0.923
_diffrn_measurement_device_type 'CCD area detector'
_diffrn_measurement_method 'phi and omega scans'
_diffrn_radiation_monochromator graphite
_diffrn_radiation_source 'fine-focus sealed tube'
_diffrn_radiation_type MoK\a
_diffrn_radiation_wavelength 0.71073
_diffrn_reflns_av_R_equivalents 0.0186
_diffrn_reflns_av_sigmaI/netI 0.0218
_diffrn_reflns_limit_h_max 9
_diffrn_reflns_limit_h_min -9
_diffrn_reflns_limit_k_max 9
_diffrn_reflns_limit_k_min -9
_diffrn_reflns_limit_l_max 12
_diffrn_reflns_limit_l_min -12
_diffrn_reflns_number 5310
_diffrn_reflns_theta_full 28.25
_diffrn_reflns_theta_max 28.25
_diffrn_reflns_theta_min 2.39
_exptl_absorpt_coefficient_mu 0.957
_exptl_absorpt_correction_type SADABS
_exptl_crystal_colour orange
_exptl_crystal_density_diffrn 1.631
_exptl_crystal_density_meas 0
_exptl_crystal_density_method 'not measured'
_exptl_crystal_description block
_exptl_crystal_F_000 233
_exptl_crystal_size_max 0.20
_exptl_crystal_size_mid 0.20
_exptl_crystal_size_min 0.20
_refine_diff_density_max 0.464
_refine_diff_density_min -0.271
_refine_diff_density_rms 0.066
_refine_ls_extinction_method none
_refine_ls_goodness_of_fit_ref 0.973
_refine_ls_hydrogen_treatment mixed
_refine_ls_matrix_type full
_refine_ls_number_parameters 150
_refine_ls_number_reflns 2140
_refine_ls_number_restraints 2
_refine_ls_restrained_S_all 0.977
_refine_ls_R_factor_all 0.0307
_refine_ls_R_factor_gt 0.0299
_refine_ls_shift/su_max 0.016
_refine_ls_shift/su_mean 0.001
_refine_ls_structure_factor_coef Fsqd
_refine_ls_weighting_details 'calc w=1/[\s^2^(Fo^2^)+(0.1000P)^2^+0.0000P] where P=(Fo^2^+2Fc^2^)/3'
_refine_ls_weighting_scheme calc
_refine_ls_wR_factor_gt 0.1061
_refine_ls_wR_factor_ref 0.1075
_reflns_number_gt 2061
_reflns_number_total 2140
_reflns_threshold_expression >2sigma(I)
_cod_data_source_file b208872j.txt
_cod_data_source_block CoH2biim(N(CN)2
_cod_depositor_comments
;
The following automatic conversions were performed:

'_symmetry_cell_setting' value 'Triclinic' changed to 'triclinic'
according to
/usr/data/users/saulius/automatic-downloads/retrospective/RSC/lib/dictionaries/cif_core.dic
dictionary named 'cif_core.dic' version 2.4.2 from 2011-04-26.

Automatic conversion script
Id: cif_fix_values 2281 2013-09-26 08:29:07Z andrius 
;
_cod_original_sg_symbol_H-M P-1
_cod_database_code 7114186

loop_
_symmetry_equiv_pos_as_xyz
'x, y, z'
'-x, -y, -z'

loop_
_atom_site_label
_atom_site_type_symbol
_atom_site_fract_x
_atom_site_fract_y
_atom_site_fract_z
_atom_site_U_iso_or_equiv
_atom_site_adp_type
_atom_site_occupancy
_atom_site_symmetry_multiplicity
_atom_site_calc_flag
_atom_site_refinement_flags
Co1 Co 0.5000 0.5000 1.0000 0.01720(14) Uani 1 2 d S
N1 N 0.31715(18) 0.36598(17) 0.77116(14) 0.0192(3) Uani 1 1 d .
N2 N 0.2025(2) 0.37872(18) 0.51918(16) 0.0218(3) Uani 1 1 d D
H2 H 0.192(3) 0.412(3) 0.460(3) 0.020(6) Uiso 1 1 d D
N3 N 0.46983(19) 0.30624(16) 1.14040(14) 0.0197(3) Uani 1 1 d .
N4 N 0.4328(2) 0.76972(18) 0.62522(16) 0.0235(3) Uani 1 1 d D
H4 H 0.369(3) 0.744(3) 0.527(3) 0.035(6) Uiso 1 1 d D
N5 N 0.24550(19) 0.61807(17) 1.03267(14) 0.0219(3) Uani 1 1 d .
N6 N 0.0546(2) 0.7763(2) 0.82469(17) 0.0320(3) Uani 1 1 d .
N7 N 0.2269(2) 0.6422(2) 1.29905(16) 0.0276(3) Uani 1 1 d .
C1 C 0.2081(2) 0.2060(2) 0.69261(18) 0.0229(3) Uani 1 1 d .
H1A H 0.1862 0.1066 0.7399 0.028 Uiso 1 1 calc R
C2 C 0.1362(3) 0.2122(2) 0.53595(19) 0.0265(4) Uani 1 1 d .
H2A H 0.0562 0.1197 0.4549 0.032 Uiso 1 1 calc R
C3 C 0.3114(2) 0.4667(2) 0.66257(17) 0.0187(3) Uani 1 1 d .
C4 C 0.4210(2) 0.64133(19) 0.71039(16) 0.0187(3) Uani 1 1 d .
C5 C 0.3838(2) 0.1365(2) 1.12910(19) 0.0237(3) Uani 1 1 d .
H5A H 0.2970 0.0641 1.0355 0.028 Uiso 1 1 calc R
C6 C 0.4433(3) 0.0880(2) 1.2744(2) 0.0275(4) Uani 1 1 d .
H6A H 0.4059 -0.0224 1.3005 0.033 Uiso 1 1 calc R
C7 C 0.1369(2) 0.7048(2) 0.92549(17) 0.0220(3) Uani 1 1 d .
C8 C 0.2269(2) 0.63495(19) 1.17199(18) 0.0211(3) Uani 1 1 d .

loop_
_atom_site_aniso_label
_atom_site_aniso_U_11
_atom_site_aniso_U_22
_atom_site_aniso_U_33
_atom_site_aniso_U_23
_atom_site_aniso_U_13
_atom_site_aniso_U_12
Co1 0.0217(2) 0.01746(19) 0.0095(2) 0.00310(12) 0.00172(13) 0.00013(12)
N1 0.0233(6) 0.0203(6) 0.0120(6) 0.0045(5) 0.0029(5) 0.0017(5)
N2 0.0289(7) 0.0231(7) 0.0097(6) 0.0050(5) 0.0016(5) 0.0003(5)
N3 0.0239(6) 0.0192(6) 0.0134(7) 0.0032(5) 0.0034(5) 0.0006(5)
N4 0.0330(7) 0.0228(6) 0.0140(6) 0.0069(5) 0.0061(5) 0.0024(5)
N5 0.0253(6) 0.0267(6) 0.0127(6) 0.0057(5) 0.0040(5) 0.0047(5)
N6 0.0357(8) 0.0424(9) 0.0185(7) 0.0109(6) 0.0058(6) 0.0124(7)
N7 0.0345(7) 0.0338(8) 0.0153(7) 0.0080(5) 0.0076(5) 0.0069(6)
C1 0.0281(7) 0.0208(7) 0.0156(7) 0.0041(6) 0.0024(6) -0.0014(6)
C2 0.0327(8) 0.0241(8) 0.0161(8) 0.0014(6) 0.0019(6) -0.0041(6)
C3 0.0221(7) 0.0207(7) 0.0121(7) 0.0043(5) 0.0039(5) 0.0024(5)
C4 0.0237(7) 0.0196(7) 0.0130(7) 0.0050(5) 0.0053(5) 0.0041(5)
C5 0.0290(8) 0.0191(7) 0.0203(7) 0.0034(6) 0.0060(6) -0.0014(6)
C6 0.0373(9) 0.0217(7) 0.0228(8) 0.0080(6) 0.0090(7) -0.0006(7)
C7 0.0249(7) 0.0242(7) 0.0150(7) 0.0013(6) 0.0053(6) 0.0010(6)
C8 0.0223(7) 0.0186(7) 0.0195(7) 0.0035(5) 0.0034(6) 0.0008(5)

loop_
_atom_type_symbol
_atom_type_description
_atom_type_scat_dispersion_real
_atom_type_scat_dispersion_imag
_atom_type_scat_source
C C 0.0033 0.0016 'International Tables Vol C Tables 4.2.6.8 and 6.1.1.4'
H H 0.0000 0.0000 'International Tables Vol C Tables 4.2.6.8 and 6.1.1.4'
N N 0.0061 0.0033 'International Tables Vol C Tables 4.2.6.8 and 6.1.1.4'
Co Co 0.3494 0.9721 'International Tables Vol C Tables 4.2.6.8 and 6.1.1.4'

loop_
_geom_angle_atom_site_label_1
_geom_angle_atom_site_label_2
_geom_angle_atom_site_label_3
_geom_angle
_geom_angle_site_symmetry_1
_geom_angle_site_symmetry_3
N3 Co1 N3 180.0 . 2_667
N3 Co1 N1 101.21(5) . .
N3 Co1 N1 78.79(5) 2_667 .
N3 Co1 N1 78.79(5) . 2_667
N3 Co1 N1 101.21(5) 2_667 2_667
N1 Co1 N1 180.0 . 2_667
N3 Co1 N5 88.74(5) . 2_667
N3 Co1 N5 91.26(5) 2_667 2_667
N1 Co1 N5 89.29(5) . 2_667
N1 Co1 N5 90.71(5) 2_667 2_667
N3 Co1 N5 91.26(5) . .
N3 Co1 N5 88.74(5) 2_667 .
N1 Co1 N5 90.71(5) . .
N1 Co1 N5 89.29(5) 2_667 .
N5 Co1 N5 180.000(1) 2_667 .
C3 N1 C1 106.07(12) . .
C3 N1 Co1 111.54(9) . .
C1 N1 Co1 142.29(10) . .
H2 N2 C3 122(2) . .
H2 N2 C2 130(2) . .
C3 N2 C2 107.61(13) . .
C4 N3 C5 106.29(12) 2_667 .
C4 N3 Co1 111.98(10) 2_667 .
C5 N3 Co1 141.56(10) . .
H4 N4 C4 116.3(15) . .
H4 N4 C6 136.4(16) . 2_667
C4 N4 C6 107.30(14) . 2_667
C8 N5 C7 119.27(13) . .
C8 N5 Co1 118.72(10) . .
C7 N5 Co1 120.47(10) . .
C2 C1 N1 109.31(14) . .
C1 C2 N2 106.12(14) . .
N1 C3 N2 110.89(13) . .
N1 C3 C4 118.58(12) . .
N2 C3 C4 130.50(13) . .
N3 C4 N4 111.05(13) 2_667 .
N3 C4 C3 119.02(12) 2_667 .
N4 C4 C3 129.93(13) . .
C6 C5 N3 108.99(14) . .
C5 C6 N4 106.37(14) . 2_667
N6 C7 N5 173.51(16) . .
N7 C8 N5 173.45(16) . .

loop_
_geom_bond_atom_site_label_1
_geom_bond_atom_site_label_2
_geom_bond_distance
_geom_bond_site_symmetry_2
Co1 N3 2.1268(12) .
Co1 N3 2.1268(12) 2_667
Co1 N1 2.1435(12) .
Co1 N1 2.1435(12) 2_667
Co1 N5 2.1912(13) 2_667
Co1 N5 2.1912(13) .
N1 C3 1.3269(18) .
N1 C1 1.3720(19) .
N2 H2 0.62(2) .
N2 C3 1.343(2) .
N2 C2 1.371(2) .
N3 C4 1.3224(19) 2_667
N3 C5 1.370(2) .
N4 H4 0.85(2) .
N4 C4 1.3459(19) .
N4 C6 1.369(2) 2_667
N5 C8 1.3143(19) .
N5 C7 1.3307(18) .
N6 C7 1.154(2) .
N7 C8 1.156(2) .
C1 C2 1.364(2) .
C3 C4 1.434(2) .
C4 N3 1.3224(19) 2_667
C5 C6 1.368(2) .
C6 N4 1.369(2) 2_667
